data_4082072
loop_
_publ_author_name
'Nagarajaprakash, R.'
'Ramakrishna, Buthanapalli'
'Mahesh, K.'
'Mobin, Shaikh M.'
'Manimaran, Bala.'

_publ_section_title
;
 One-Pot Synthesis of Ruthenium Metallacycles via Oxidative Addition of
 Diaryldichalcogen and Halogen across a Ru--Ru Bond
;
_journal_issue 24
_journal_name_full Organometallics
_journal_page_first 7292
_journal_paper_doi 10.1021/om400686q
_journal_volume 32
_journal_year 2013
_chemical_formula_moiety 'C18 H10 Br2 O6 Ru2 Se2'
_chemical_formula_sum 'C18 H10 Br2 O6 Ru2 Se2'
_chemical_formula_weight 842.14
_chemical_name_systematic
;
 ?
;
_space_group_crystal_system monoclinic
_space_group_IT_number 14
_space_group_name_Hall '-P 2yn'
_space_group_name_H-M_alt 'P 1 21/n 1'
_symmetry_space_group_name_Hall '-P 2yn'
_symmetry_space_group_name_H-M 'P 1 21/n 1'
_atom_sites_solution_hydrogens geom
_atom_sites_solution_primary direct
_atom_sites_solution_secondary difmap
_audit_creation_date 2011-10-31
_audit_creation_method
;
  Olex2 1.1
  (compiled Sep  7 2011 21:07:27, GUI svn.r3853)
;
_cell_angle_alpha 90.00
_cell_angle_beta 99.764(10)
_cell_angle_gamma 90.00
_cell_formula_units_Z 4
_cell_length_a 8.8789(8)
_cell_length_b 11.2063(10)
_cell_length_c 23.799(2)
_cell_measurement_reflns_used 5640
_cell_measurement_temperature 150(2)
_cell_measurement_theta_max 32.5243
_cell_measurement_theta_min 2.9380
_cell_volume 2333.7(4)
_computing_cell_refinement 'CrysAlis RED, Oxford Diffraction Ltd.,'
_computing_data_collection 'CrysAlis CCD, Oxford Diffraction Ltd.,'
_computing_data_reduction 'CrysAlis RED, Oxford Diffraction Ltd.,'
_computing_molecular_graphics
;
O. V. Dolomanov, L. J. Bourhis, R. J. Gildea, J. A. K. Howard and H. Puschmann,
OLEX2: a complete structure solution, refinement and analysis program.
J. Appl. Cryst. (2009). 42, 339-341.
;
_computing_publication_material
;
O. V. Dolomanov, L. J. Bourhis, R. J. Gildea, J. A. K. Howard and H. Puschmann,
OLEX2: a complete structure solution, refinement and analysis program.
J. Appl. Cryst. (2009). 42, 339-341.
;
_computing_structure_refinement
;
SHELXL, G.M. Sheldrick, Acta Cryst.
2008). A64, 112-122
;
_computing_structure_solution 'SHELXS-97 (Sheldrick, 1997)'
_diffrn_ambient_temperature 150(2)
_diffrn_detector_area_resol_mean 15.9948
_diffrn_measured_fraction_theta_full 0.999
_diffrn_measured_fraction_theta_max 0.999
_diffrn_measurement_device_type 'OXFORD DIFFRACTION XCALIBUR-S'
_diffrn_measurement_method \w/q-scan
_diffrn_radiation_monochromator graphite
_diffrn_radiation_type MoK\a
_diffrn_radiation_wavelength 0.71073
_diffrn_reflns_av_R_equivalents 0.1088
_diffrn_reflns_av_unetI/netI 0.0682
_diffrn_reflns_limit_h_max 10
_diffrn_reflns_limit_h_min -10
_diffrn_reflns_limit_k_max 13
_diffrn_reflns_limit_k_min -13
_diffrn_reflns_limit_l_max 27
_diffrn_reflns_limit_l_min -28
_diffrn_reflns_number 18234
_diffrn_reflns_theta_full 25.00
_diffrn_reflns_theta_max 25.00
_diffrn_reflns_theta_min 2.95
_diffrn_source 'Enhance (Mo) X-ray Source'
_exptl_absorpt_coefficient_mu 7.869
_exptl_absorpt_correction_T_max 0.2888
_exptl_absorpt_correction_T_min 0.1810
_exptl_absorpt_correction_type multi-scan
_exptl_absorpt_process_details
;
CrysAlis RED, Oxford Diffraction Ltd.,
Version 1.171.32.15 (release 10-01-2008 CrysAlis171 .NET)
(compiled Jan 10 2008,16:37:18)
Empirical absorption correction using spherical harmonics,
 implemented in SCALE3 ABSPACK scaling algorithm.
;
_exptl_crystal_colour orange
_exptl_crystal_density_diffrn 2.397
_exptl_crystal_density_method 'not measured'
_exptl_crystal_description block
_exptl_crystal_F_000 1568
_exptl_crystal_size_max 0.33
_exptl_crystal_size_mid 0.26
_exptl_crystal_size_min 0.21
_refine_diff_density_max 1.750
_refine_diff_density_min -2.566
_refine_diff_density_rms 0.368
_refine_ls_extinction_method none
_refine_ls_goodness_of_fit_ref 1.052
_refine_ls_hydrogen_treatment riding
_refine_ls_matrix_type full
_refine_ls_number_parameters 271
_refine_ls_number_reflns 4099
_refine_ls_number_restraints 0
_refine_ls_restrained_S_all 1.052
_refine_ls_R_factor_all 0.0848
_refine_ls_R_factor_gt 0.0572
_refine_ls_shift/su_max 0.000
_refine_ls_shift/su_mean 0.000
_refine_ls_structure_factor_coef Fsqd
_refine_ls_weighting_details 'calc w=1/[\s^2^(Fo^2^)+(0.1599P)^2^+0.0000P] where P=(Fo^2^+2Fc^2^)/3'
_refine_ls_weighting_scheme calc
_refine_ls_wR_factor_gt 0.1502
_refine_ls_wR_factor_ref 0.2204
_reflns_number_gt 2961
_reflns_number_total 4099
_reflns_threshold_expression >2sigma(I)
_cod_data_source_file om400686q_si_002.cif
_cod_data_source_block 5
_cod_original_cell_volume 2333.6(4)
_cod_database_code 4082072

loop_
_space_group_symop_id
_space_group_symop_operation_xyz
1 'x, y, z'
2 '-x+1/2, y+1/2, -z+1/2'
3 '-x, -y, -z'
4 'x-1/2, -y-1/2, z-1/2'

loop_
_atom_site_label
_atom_site_type_symbol
_atom_site_fract_x
_atom_site_fract_y
_atom_site_fract_z
_atom_site_U_iso_or_equiv
_atom_site_adp_type
_atom_site_occupancy
_atom_site_symmetry_multiplicity
_atom_site_calc_flag
_atom_site_refinement_flags
Ru1 Ru 0.63265(10) -0.08534(7) 0.36937(3) 0.0366(3) Uani 1 1 d .
Ru2 Ru 0.25238(11) 0.07502(8) 0.33204(4) 0.0419(3) Uani 1 1 d .
Br1 Br 0.51401(18) -0.26519(11) 0.40909(6) 0.0645(5) Uani 1 1 d .
Br2 Br 0.11359(17) -0.09172(13) 0.37381(6) 0.0658(4) Uani 1 1 d .
Se1 Se 0.45943(13) 0.04593(9) 0.41953(4) 0.0399(3) Uani 1 1 d .
Se2 Se 0.39964(14) -0.08867(9) 0.28989(5) 0.0423(4) Uani 1 1 d .
O1 O 0.7675(12) 0.1341(8) 0.3230(4) 0.070(3) Uani 1 1 d .
O2 O 0.8696(12) -0.1105(9) 0.4778(4) 0.075(3) Uani 1 1 d .
O3 O 0.8032(12) -0.2619(9) 0.3052(4) 0.071(3) Uani 1 1 d .
O4 O 0.4371(12) 0.2654(8) 0.2842(4) 0.070(3) Uani 1 1 d .
O5 O 0.0771(15) 0.2373(10) 0.4017(5) 0.092(4) Uani 1 1 d .
O6 O -0.0147(12) 0.0652(11) 0.2327(5) 0.088(3) Uani 1 1 d .
C1 C 0.7161(12) 0.0543(9) 0.3392(4) 0.037(2) Uani 1 1 d .
C2 C 0.7881(14) -0.0981(10) 0.4374(5) 0.050(3) Uani 1 1 d .
C3 C 0.7402(14) -0.1979(10) 0.3288(5) 0.047(3) Uani 1 1 d .
C4 C 0.3647(14) 0.1954(10) 0.3008(5) 0.048(3) Uani 1 1 d .
C5 C 0.1461(18) 0.1799(12) 0.3752(5) 0.066(4) Uani 1 1 d .
C6 C 0.0839(17) 0.0720(11) 0.2676(5) 0.058(3) Uani 1 1 d .
C7 C 0.5675(13) 0.1976(9) 0.4368(4) 0.041(2) Uani 1 1 d .
C8 C 0.7131(15) 0.1966(11) 0.4664(5) 0.058(3) Uani 1 1 d .
H8 H 0.7656 0.1232 0.4747 0.069 Uiso 1 1 calc R
C9 C 0.7840(19) 0.3036(13) 0.4843(6) 0.074(4) Uani 1 1 d .
H9 H 0.8860 0.3030 0.5045 0.088 Uiso 1 1 calc R
C10 C 0.7103(18) 0.4085(11) 0.4735(5) 0.065(4) Uani 1 1 d .
H10 H 0.7599 0.4814 0.4858 0.078 Uiso 1 1 calc R
C11 C 0.5643(15) 0.4089(10) 0.4448(5) 0.054(3) Uani 1 1 d .
H11 H 0.5115 0.4825 0.4376 0.065 Uiso 1 1 calc R
C12 C 0.4926(18) 0.3053(10) 0.4264(5) 0.065(4) Uani 1 1 d .
H12 H 0.3907 0.3071 0.4063 0.078 Uiso 1 1 calc R
C13 C 0.4548(14) -0.0310(9) 0.2187(4) 0.047(3) Uani 1 1 d .
C14 C 0.3543(16) 0.0343(13) 0.1807(5) 0.066(4) Uani 1 1 d .
H14 H 0.2616 0.0608 0.1914 0.079 Uiso 1 1 calc R
C15 C 0.384(2) 0.0623(14) 0.1275(6) 0.082(5) Uani 1 1 d .
H15 H 0.3099 0.1040 0.1013 0.099 Uiso 1 1 calc R
C16 C 0.5150(18) 0.0317(12) 0.1128(5) 0.065(4) Uani 1 1 d .
H16 H 0.5353 0.0509 0.0760 0.078 Uiso 1 1 calc R
C17 C 0.6247(17) -0.0295(12) 0.1517(5) 0.063(3) Uani 1 1 d .
H17 H 0.7217 -0.0486 0.1423 0.076 Uiso 1 1 calc R
C18 C 0.5891(15) -0.0611(12) 0.2035(5) 0.059(3) Uani 1 1 d .
H18 H 0.6611 -0.1055 0.2294 0.071 Uiso 1 1 calc R

loop_
_atom_site_aniso_label
_atom_site_aniso_U_11
_atom_site_aniso_U_22
_atom_site_aniso_U_33
_atom_site_aniso_U_23
_atom_site_aniso_U_13
_atom_site_aniso_U_12
Ru1 0.0461(6) 0.0289(5) 0.0330(5) 0.0038(3) 0.0019(4) 0.0020(3)
Ru2 0.0453(6) 0.0426(5) 0.0365(5) 0.0058(3) 0.0030(4) 0.0054(4)
Br1 0.0847(11) 0.0392(7) 0.0723(9) 0.0185(5) 0.0210(8) -0.0039(6)
Br2 0.0620(10) 0.0637(9) 0.0731(9) 0.0147(6) 0.0155(7) -0.0099(6)
Se1 0.0522(8) 0.0347(6) 0.0321(6) 0.0036(4) 0.0053(5) 0.0015(4)
Se2 0.0508(8) 0.0374(6) 0.0364(6) -0.0010(4) 0.0006(5) -0.0018(4)
O1 0.101(8) 0.044(5) 0.069(6) 0.008(4) 0.029(5) -0.022(5)
O2 0.067(7) 0.101(8) 0.051(5) 0.009(5) -0.009(5) 0.011(5)
O3 0.068(6) 0.061(6) 0.082(7) -0.016(5) 0.012(5) 0.020(5)
O4 0.080(7) 0.063(6) 0.066(6) 0.023(4) 0.013(5) -0.007(5)
O5 0.127(10) 0.078(7) 0.081(7) -0.002(5) 0.040(7) 0.029(7)
O6 0.058(7) 0.133(10) 0.060(6) 0.003(6) -0.024(6) 0.004(6)
C1 0.025(5) 0.043(6) 0.045(6) -0.003(4) 0.013(5) -0.001(4)
C2 0.051(8) 0.055(7) 0.038(6) 0.003(5) -0.006(6) 0.013(5)
C3 0.050(7) 0.044(6) 0.048(6) 0.006(5) 0.009(6) 0.018(5)
C4 0.050(7) 0.047(6) 0.046(6) 0.010(5) 0.010(6) 0.012(5)
C5 0.093(11) 0.055(7) 0.053(8) 0.009(6) 0.021(8) 0.022(7)
C6 0.059(9) 0.067(8) 0.046(7) 0.004(5) 0.001(7) -0.001(6)
C7 0.041(6) 0.050(6) 0.030(5) -0.003(4) 0.002(5) -0.002(5)
C8 0.057(8) 0.052(7) 0.059(7) -0.010(5) -0.003(6) 0.003(6)
C9 0.084(11) 0.064(9) 0.071(9) -0.026(7) 0.007(8) -0.013(8)
C10 0.096(12) 0.047(7) 0.057(8) -0.017(5) 0.027(8) -0.023(7)
C11 0.051(8) 0.049(7) 0.061(8) 0.005(5) 0.002(6) 0.001(5)
C12 0.103(12) 0.035(6) 0.060(8) 0.002(5) 0.020(8) 0.002(6)
C13 0.067(8) 0.042(6) 0.028(5) -0.006(4) 0.000(5) 0.007(5)
C14 0.060(9) 0.089(10) 0.050(7) 0.007(6) 0.013(7) 0.022(7)
C15 0.124(16) 0.083(10) 0.043(7) 0.017(6) 0.022(9) 0.036(9)
C16 0.094(11) 0.068(8) 0.034(6) 0.001(5) 0.009(7) 0.015(7)
C17 0.060(9) 0.087(9) 0.044(7) 0.003(6) 0.014(6) 0.010(7)
C18 0.043(8) 0.082(9) 0.047(7) 0.003(6) -0.003(6) 0.022(6)

loop_
_atom_type_symbol
_atom_type_description
_atom_type_scat_dispersion_real
_atom_type_scat_dispersion_imag
_atom_type_scat_source
C C 0.0033 0.0016 'International Tables Vol C Tables 4.2.6.8 and 6.1.1.4'
H H 0.0000 0.0000 'International Tables Vol C Tables 4.2.6.8 and 6.1.1.4'
O O 0.0106 0.0060 'International Tables Vol C Tables 4.2.6.8 and 6.1.1.4'
Se Se -0.0929 2.2259 'International Tables Vol C Tables 4.2.6.8 and 6.1.1.4'
Br Br -0.2901 2.4595 'International Tables Vol C Tables 4.2.6.8 and 6.1.1.4'
Ru Ru -1.2594 0.8363 'International Tables Vol C Tables 4.2.6.8 and 6.1.1.4'

loop_
_geom_angle_atom_site_label_1
_geom_angle_atom_site_label_2
_geom_angle_atom_site_label_3
_geom_angle
Br1 Ru1 Se1 87.85(5)
Br1 Ru1 Se2 85.92(5)
Se2 Ru1 Se1 83.04(4)
C1 Ru1 Br1 178.0(3)
C1 Ru1 Se1 90.4(3)
C1 Ru1 Se2 92.9(3)
C1 Ru1 C2 96.1(5)
C1 Ru1 C3 95.2(5)
C2 Ru1 Br1 85.0(4)
C2 Ru1 Se1 93.0(3)
C2 Ru1 Se2 170.2(4)
C3 Ru1 Br1 86.5(4)
C3 Ru1 Se1 172.5(4)
C3 Ru1 Se2 91.6(3)
C3 Ru1 C2 91.5(5)
Br2 Ru2 Se1 85.23(5)
Br2 Ru2 Se2 86.55(5)
Se1 Ru2 Se2 83.27(4)
C4 Ru2 Br2 177.3(3)
C4 Ru2 Se1 93.3(3)
C4 Ru2 Se2 91.0(3)
C4 Ru2 C5 96.5(6)
C4 Ru2 C6 95.0(5)
C5 Ru2 Br2 85.7(4)
C5 Ru2 Se1 89.6(4)
C5 Ru2 Se2 169.9(4)
C5 Ru2 C6 92.9(6)
C6 Ru2 Br2 86.3(4)
C6 Ru2 Se1 171.0(4)
C6 Ru2 Se2 93.1(4)
Ru2 Se1 Ru1 95.70(4)
C7 Se1 Ru1 106.5(3)
C7 Se1 Ru2 108.6(3)
Ru2 Se2 Ru1 95.90(4)
C13 Se2 Ru1 110.3(4)
C13 Se2 Ru2 108.9(3)
O1 C1 Ru1 178.0(11)
O2 C2 Ru1 174.9(12)
O3 C3 Ru1 179.3(12)
O4 C4 Ru2 176.7(11)
O5 C5 Ru2 175.9(14)
O6 C6 Ru2 176.1(13)
C8 C7 Se1 119.3(8)
C8 C7 C12 119.0(11)
C12 C7 Se1 121.1(10)
C7 C8 H8 120.2
C7 C8 C9 119.6(12)
C9 C8 H8 120.2
C8 C9 H9 119.5
C10 C9 C8 120.9(15)
C10 C9 H9 119.5
C9 C10 H10 120.4
C9 C10 C11 119.3(12)
C11 C10 H10 120.4
C10 C11 H11 119.5
C10 C11 C12 120.9(12)
C12 C11 H11 119.5
C7 C12 H12 119.9
C11 C12 C7 120.3(14)
C11 C12 H12 119.9
C14 C13 Se2 121.2(9)
C18 C13 Se2 120.9(9)
C18 C13 C14 117.7(11)
C13 C14 H14 119.2
C13 C14 C15 121.7(13)
C15 C14 H14 119.2
C14 C15 H15 119.9
C16 C15 C14 120.2(14)
C16 C15 H15 119.9
C15 C16 H16 120.0
C15 C16 C17 119.9(12)
C17 C16 H16 120.0
C16 C17 H17 120.7
C18 C17 C16 118.6(13)
C18 C17 H17 120.7
C13 C18 C17 121.7(12)
C13 C18 H18 119.1
C17 C18 H18 119.1

loop_
_geom_bond_atom_site_label_1
_geom_bond_atom_site_label_2
_geom_bond_distance
Ru1 Br1 2.5304(14)
Ru1 Se1 2.5646(14)
Ru1 Se2 2.5557(14)
Ru1 C1 1.922(11)
Ru1 C2 1.946(12)
Ru1 C3 1.936(11)
Ru2 Br2 2.5325(15)
Ru2 Se1 2.5540(14)
Ru2 Se2 2.5546(14)
Ru2 C4 1.902(12)
Ru2 C5 1.911(13)
Ru2 C6 1.953(14)
Se1 C7 1.961(11)
Se2 C13 1.952(11)
O1 C1 1.103(13)
O2 C2 1.111(14)
O3 C3 1.117(14)
O4 C4 1.127(14)
O5 C5 1.149(16)
O6 C6 1.103(15)
C7 C8 1.364(16)
C7 C12 1.380(16)
C8 H8 0.9500
C8 C9 1.387(17)
C9 H9 0.9500
C9 C10 1.35(2)
C10 H10 0.9500
C10 C11 1.359(19)
C11 H11 0.9500
C11 C12 1.360(17)
C12 H12 0.9500
C13 C14 1.369(16)
C13 C18 1.346(16)
C14 H14 0.9500
C14 C15 1.372(18)
C15 H15 0.9500
C15 C16 1.32(2)
C16 H16 0.9500
C16 C17 1.403(18)
C17 H17 0.9500
C17 C18 1.372(17)
C18 H18 0.9500

loop_
_geom_torsion_atom_site_label_1
_geom_torsion_atom_site_label_2
_geom_torsion_atom_site_label_3
_geom_torsion_atom_site_label_4
_geom_torsion
Ru1 Se1 C7 C8 -53.9(9)
Ru1 Se1 C7 C12 135.0(8)
Ru1 Se2 C13 C14 -144.9(9)
Ru1 Se2 C13 C18 39.8(10)
Ru2 Se1 C7 C8 -156.0(8)
Ru2 Se1 C7 C12 32.9(9)
Ru2 Se2 C13 C14 -40.9(11)
Ru2 Se2 C13 C18 143.8(9)
Br1 Ru1 Se1 Ru2 -97.06(5)
Br1 Ru1 Se1 C7 151.6(3)
Br1 Ru1 Se2 Ru2 99.24(5)
Br1 Ru1 Se2 C13 -148.1(3)
Br1 Ru1 C1 O1 132(26)
Br1 Ru1 C2 O2 -17(12)
Br1 Ru1 C3 O3 -169(100)
Br2 Ru2 Se1 Ru1 97.99(5)
Br2 Ru2 Se1 C7 -152.5(3)
Br2 Ru2 Se2 Ru1 -96.55(5)
Br2 Ru2 Se2 C13 149.6(4)
Br2 Ru2 C4 O4 -48(25)
Br2 Ru2 C5 O5 -10(18)
Br2 Ru2 C6 O6 -2(19)
Se1 Ru1 Se2 Ru2 10.92(4)
Se1 Ru1 Se2 C13 123.5(3)
Se1 Ru1 C1 O1 103(30)
Se1 Ru1 C2 O2 71(12)
Se1 Ru1 C3 O3 149(100)
Se1 Ru2 Se2 Ru1 -10.96(4)
Se1 Ru2 Se2 C13 -124.8(4)
Se1 Ru2 C4 O4 8(20)
Se1 Ru2 C5 O5 -96(18)
Se1 Ru2 C6 O6 18(22)
Se1 C7 C8 C9 -172.8(10)
Se1 C7 C12 C11 172.1(10)
Se2 Ru1 Se1 Ru2 -10.92(4)
Se2 Ru1 Se1 C7 -122.3(3)
Se2 Ru1 C1 O1 -174(100)
Se2 Ru1 C2 O2 5(14)
Se2 Ru1 C3 O3 105(99)
Se2 Ru2 Se1 Ru1 10.91(4)
Se2 Ru2 Se1 C7 120.5(3)
Se2 Ru2 C4 O4 -75(20)
Se2 Ru2 C5 O5 -50(20)
Se2 Ru2 C6 O6 84(19)
Se2 C13 C14 C15 -171.6(12)
Se2 C13 C18 C17 174.7(11)
C1 Ru1 Se1 Ru2 81.9(3)
C1 Ru1 Se1 C7 -29.4(4)
C1 Ru1 Se2 Ru2 -79.1(3)
C1 Ru1 Se2 C13 33.5(4)
C1 Ru1 C2 O2 161(12)
C1 Ru1 C3 O3 12(99)
C2 Ru1 Se1 Ru2 178.1(4)
C2 Ru1 Se1 C7 66.8(5)
C2 Ru1 Se2 Ru2 77.3(19)
C2 Ru1 Se2 C13 -170.0(19)
C2 Ru1 C1 O1 10(30)
C2 Ru1 C3 O3 -84(99)
C3 Ru1 Se1 Ru2 -55(2)
C3 Ru1 Se1 C7 -167(2)
C3 Ru1 Se2 Ru2 -174.3(4)
C3 Ru1 Se2 C13 -61.7(5)
C3 Ru1 C1 O1 -82(30)
C3 Ru1 C2 O2 -103(12)
C4 Ru2 Se1 Ru1 -79.8(3)
C4 Ru2 Se1 C7 29.8(5)
C4 Ru2 Se2 Ru1 82.2(4)
C4 Ru2 Se2 C13 -31.6(5)
C4 Ru2 C5 O5 171(18)
C4 Ru2 C6 O6 176(19)
C5 Ru2 Se1 Ru1 -176.2(4)
C5 Ru2 Se1 C7 -66.7(5)
C5 Ru2 Se2 Ru1 -56(3)
C5 Ru2 Se2 C13 -170(3)
C5 Ru2 C4 O4 98(20)
C5 Ru2 C6 O6 -87(19)
C6 Ru2 Se1 Ru1 78(3)
C6 Ru2 Se1 C7 -173(3)
C6 Ru2 Se2 Ru1 177.3(4)
C6 Ru2 Se2 C13 63.5(5)
C6 Ru2 C4 O4 -168(20)
C6 Ru2 C5 O5 76(18)
C7 C8 C9 C10 1(2)
C8 C7 C12 C11 1.0(18)
C8 C9 C10 C11 0(2)
C9 C10 C11 C12 -1(2)
C10 C11 C12 C7 0(2)
C12 C7 C8 C9 -1.5(18)
C13 C14 C15 C16 -3(3)
C14 C13 C18 C17 -1(2)
C14 C15 C16 C17 0(3)
C15 C16 C17 C18 3(2)
C16 C17 C18 C13 -3(2)
C18 C13 C14 C15 4(2)
